data_4072253
loop_
_publ_author_name
'Esteruelas, Miguel A.'
'Forc\'en, Elena'
'Oliv\'an, Montserrat'
'O\~nate, Enrique'

_publ_section_title
;
 Aromatic C&#x2212;H Bond Activation of 2-Methylpyridine Promoted by an
 Osmium(VI) Complex: Formation of an \h2(N,C)-Pyridyl Derivative
;
_journal_issue 23
_journal_name_full Organometallics
_journal_page_first 6188
_journal_paper_doi 10.1021/om800706g
_journal_volume 27
_journal_year 2008
_chemical_formula_sum 'C24 H51 N Os P2'
_chemical_formula_weight 605.80
_chemical_name_systematic
; 
 ? 
;
_space_group_IT_number 14
_symmetry_cell_setting monoclinic
_symmetry_space_group_name_Hall '-P 2yn'
_symmetry_space_group_name_H-M 'P 1 21/n 1'
_atom_sites_solution_hydrogens geom
_atom_sites_solution_primary direct
_atom_sites_solution_secondary difmap
_audit_creation_method SHELXL-97
_cell_angle_alpha 90.00
_cell_angle_beta 90.305(5)
_cell_angle_gamma 90.00
_cell_formula_units_Z 4
_cell_length_a 9.053(2)
_cell_length_b 23.341(6)
_cell_length_c 12.827(3)
_cell_measurement_reflns_used 7440
_cell_measurement_temperature 100(2)
_cell_measurement_theta_max 25
_cell_measurement_theta_min 3
_cell_volume 2710.4(11)
_computing_cell_refinement 'SAINT+ v. 6.1 (Bruker AXS, 2000)'
_computing_data_collection 'SMART v. 5.625 (Bruker AXS, 2000)'
_computing_data_reduction 'SAINT+ v. 6.1 (Bruker AXS, 2000)'
_computing_molecular_graphics 'XP, SHELXTL v. 6.1 (Bruker, 2000)'
_computing_publication_material 'XCIF, SHELXTL v. 6.1 (Bruker, 2000)'
_computing_structure_refinement 'SHELXL-97 (Sheldrick, 1997)'
_computing_structure_solution 'SHELXS-97 (Sheldrick, 1990)'
_diffrn_ambient_temperature 100(2)
_diffrn_detector_area_resol_mean 8.26
_diffrn_measured_fraction_theta_full 1.000
_diffrn_measured_fraction_theta_max 0.939
_diffrn_measurement_device_type 'Bruker SMART APEX CCD system'
_diffrn_measurement_method '\w rotations with narrow frames'
_diffrn_radiation_monochromator graphite
_diffrn_radiation_source 'fine-focus sealed tube'
_diffrn_radiation_type MoK\a
_diffrn_radiation_wavelength 0.71073
_diffrn_reflns_av_R_equivalents 0.0472
_diffrn_reflns_av_sigmaI/netI 0.0596
_diffrn_reflns_limit_h_max 12
_diffrn_reflns_limit_h_min -12
_diffrn_reflns_limit_k_max 31
_diffrn_reflns_limit_k_min -31
_diffrn_reflns_limit_l_max 17
_diffrn_reflns_limit_l_min -17
_diffrn_reflns_number 33534
_diffrn_reflns_theta_full 27.50
_diffrn_reflns_theta_max 28.91
_diffrn_reflns_theta_min 1.74
_diffrn_standards_number 'no decay'
_exptl_absorpt_coefficient_mu 4.833
_exptl_absorpt_correction_T_max 1.000
_exptl_absorpt_correction_T_min 0.834
_exptl_absorpt_correction_type multi-scan
_exptl_absorpt_process_details
;
 Absorption correction performed with SADABS program. This is based on the
 method of Blessing: Blessing, R. H., Acta Crystallogr., Sect. A 1995, 51, 33.
  
 SADABS: Area-Detector Absorption Correction. Bruker-AXS 
  within SAINT+ package, v. 6.1 (2000).
;
_exptl_crystal_colour yellow
_exptl_crystal_density_diffrn 1.485
_exptl_crystal_density_method 'not measured'
_exptl_crystal_description 'irregular block'
_exptl_crystal_F_000 1232
_exptl_crystal_size_max 0.08
_exptl_crystal_size_mid 0.06
_exptl_crystal_size_min 0.04
_refine_diff_density_max 1.128
_refine_diff_density_min -1.715
_refine_diff_density_rms 0.120
_refine_ls_extinction_method none
_refine_ls_goodness_of_fit_ref 1.006
_refine_ls_hydrogen_treatment mixed
_refine_ls_matrix_type full
_refine_ls_number_parameters 278
_refine_ls_number_reflns 6716
_refine_ls_number_restraints 3
_refine_ls_restrained_S_all 1.006
_refine_ls_R_factor_all 0.0482
_refine_ls_R_factor_gt 0.0316
_refine_ls_shift/su_max 0.001
_refine_ls_shift/su_mean 0.000
_refine_ls_structure_factor_coef Fsqd
_refine_ls_weighting_details 'calc w=1/[\s^2^(Fo^2^)+(0.0142P)^2^+0.0000P] where P=(Fo^2^+2Fc^2^)/3'
_refine_ls_weighting_scheme calc
_refine_ls_wR_factor_gt 0.0528
_refine_ls_wR_factor_ref 0.0553
_reflns_number_gt 5295
_reflns_number_total 6716
_reflns_threshold_expression >2sigma(I)
_cod_data_source_file om800706g_si_001.cif
_cod_data_source_block mae323bs
_cod_original_cell_volume 2710.2(12)
_cod_original_sg_symbol_H-M P2(1)/n
_cod_database_code 4072253

loop_
_symmetry_equiv_pos_as_xyz
'x, y, z'
'-x+1/2, y+1/2, -z+1/2'
'-x, -y, -z'
'x-1/2, -y-1/2, z-1/2'

loop_
_atom_site_label
_atom_site_type_symbol
_atom_site_fract_x
_atom_site_fract_y
_atom_site_fract_z
_atom_site_U_iso_or_equiv
_atom_site_adp_type
_atom_site_occupancy
_atom_site_symmetry_multiplicity
_atom_site_calc_flag
_atom_site_refinement_flags
Os Os 0.259392(17) 0.115108(7) 0.138253(11) 0.01502(5) Uani 1 1 d D
H01 H 0.4249(16) 0.1361(15) 0.136(3) 0.037(12) Uiso 1 1 d D
H02 H 0.367(3) 0.0617(9) 0.132(2) 0.017(10) Uiso 1 1 d D
H03 H 0.181(3) 0.0550(7) 0.139(2) 0.015(10) Uiso 1 1 d D
P1 P 0.27931(11) 0.11380(5) -0.04393(7) 0.0170(2) Uani 1 1 d .
P2 P 0.26155(11) 0.10562(4) 0.31974(8) 0.0164(2) Uani 1 1 d .
N N 0.1379(4) 0.19525(15) 0.1403(2) 0.0244(8) Uani 1 1 d .
C1 C 0.0522(5) 0.1500(2) 0.1357(3) 0.0260(10) Uani 1 1 d .
C2 C -0.1035(5) 0.1555(2) 0.1330(3) 0.0321(11) Uani 1 1 d .
H2 H -0.1646 0.1235 0.1296 0.039 Uiso 1 1 calc R
C3 C -0.1600(5) 0.2095(2) 0.1355(3) 0.0364(12) Uani 1 1 d .
H3 H -0.2618 0.2148 0.1344 0.044 Uiso 1 1 calc R
C4 C -0.0645(5) 0.25792(19) 0.1398(3) 0.0274(10) Uani 1 1 d .
H4 H -0.1036 0.2948 0.1407 0.033 Uiso 1 1 calc R
C5 C 0.0859(5) 0.2498(2) 0.1426(3) 0.0300(11) Uani 1 1 d .
C6 C 0.1910(5) 0.29787(19) 0.1485(3) 0.0399(13) Uani 1 1 d .
H6A H 0.2898 0.2836 0.1407 0.060 Uiso 1 1 calc R
H6B H 0.1819 0.3166 0.2148 0.060 Uiso 1 1 calc R
H6C H 0.1698 0.3247 0.0937 0.060 Uiso 1 1 calc R
C7 C 0.3447(5) 0.04419(17) -0.0991(3) 0.0232(10) Uani 1 1 d .
H7 H 0.4465 0.0401 -0.0739 0.028 Uiso 1 1 calc R
C8 C 0.2650(5) -0.00913(18) -0.0604(3) 0.0305(11) Uani 1 1 d .
H8A H 0.1673 -0.0103 -0.0897 0.046 Uiso 1 1 calc R
H8B H 0.2589 -0.0080 0.0143 0.046 Uiso 1 1 calc R
H8C H 0.3187 -0.0426 -0.0814 0.046 Uiso 1 1 calc R
C9 C 0.3555(5) 0.04180(19) -0.2184(3) 0.0341(12) Uani 1 1 d .
H9A H 0.4087 0.0080 -0.2385 0.051 Uiso 1 1 calc R
H9B H 0.4067 0.0751 -0.2431 0.051 Uiso 1 1 calc R
H9C H 0.2580 0.0408 -0.2481 0.051 Uiso 1 1 calc R
C10 C 0.1065(4) 0.13568(18) -0.1126(3) 0.0231(10) Uani 1 1 d .
H10 H 0.0668 0.1674 -0.0712 0.028 Uiso 1 1 calc R
C11 C -0.0103(4) 0.0880(2) -0.1056(3) 0.0364(12) Uani 1 1 d .
H11A H -0.1065 0.1039 -0.1186 0.055 Uiso 1 1 calc R
H11B H -0.0078 0.0713 -0.0372 0.055 Uiso 1 1 calc R
H11C H 0.0103 0.0590 -0.1566 0.055 Uiso 1 1 calc R
C12 C 0.1159(5) 0.1588(2) -0.2236(3) 0.0371(12) Uani 1 1 d .
H12A H 0.1539 0.1296 -0.2688 0.056 Uiso 1 1 calc R
H12B H 0.1806 0.1914 -0.2249 0.056 Uiso 1 1 calc R
H12C H 0.0193 0.1700 -0.2471 0.056 Uiso 1 1 calc R
C13 C 0.4172(4) 0.16346(17) -0.1009(3) 0.0223(9) Uani 1 1 d .
H13 H 0.4051 0.1627 -0.1769 0.027 Uiso 1 1 calc R
C14 C 0.5780(4) 0.14627(19) -0.0753(3) 0.0316(11) Uani 1 1 d .
H14A H 0.6439 0.1757 -0.0990 0.047 Uiso 1 1 calc R
H14B H 0.6010 0.1108 -0.1095 0.047 Uiso 1 1 calc R
H14C H 0.5890 0.1416 -0.0013 0.047 Uiso 1 1 calc R
C15 C 0.3886(5) 0.22476(18) -0.0639(3) 0.0356(12) Uani 1 1 d .
H15A H 0.4104 0.2276 0.0093 0.053 Uiso 1 1 calc R
H15B H 0.2868 0.2344 -0.0759 0.053 Uiso 1 1 calc R
H15C H 0.4505 0.2507 -0.1017 0.053 Uiso 1 1 calc R
C16 C 0.3203(4) 0.03401(17) 0.3705(3) 0.0196(9) Uani 1 1 d .
H16 H 0.4256 0.0312 0.3540 0.024 Uiso 1 1 calc R
C17 C 0.2485(5) -0.01806(17) 0.3173(3) 0.0308(11) Uani 1 1 d .
H17A H 0.2959 -0.0525 0.3412 0.046 Uiso 1 1 calc R
H17B H 0.2594 -0.0148 0.2431 0.046 Uiso 1 1 calc R
H17C H 0.1455 -0.0194 0.3344 0.046 Uiso 1 1 calc R
C18 C 0.3121(5) 0.02690(18) 0.4899(3) 0.0287(11) Uani 1 1 d .
H18A H 0.2105 0.0255 0.5109 0.043 Uiso 1 1 calc R
H18B H 0.3600 0.0588 0.5232 0.043 Uiso 1 1 calc R
H18C H 0.3607 -0.0080 0.5100 0.043 Uiso 1 1 calc R
C19 C 0.3948(5) 0.15313(18) 0.3905(3) 0.0263(10) Uani 1 1 d .
H19 H 0.3769 0.1492 0.4654 0.032 Uiso 1 1 calc R
C20 C 0.3650(5) 0.21595(18) 0.3594(3) 0.0371(12) Uani 1 1 d .
H20A H 0.4281 0.2408 0.3993 0.056 Uiso 1 1 calc R
H20B H 0.2636 0.2252 0.3730 0.056 Uiso 1 1 calc R
H20C H 0.3847 0.2209 0.2865 0.056 Uiso 1 1 calc R
C21 C 0.5558(4) 0.13788(18) 0.3698(3) 0.0311(11) Uani 1 1 d .
H21A H 0.5712 0.1346 0.2961 0.047 Uiso 1 1 calc R
H21B H 0.5790 0.1021 0.4028 0.047 Uiso 1 1 calc R
H21C H 0.6187 0.1674 0.3976 0.047 Uiso 1 1 calc R
C22 C 0.0812(4) 0.12391(19) 0.3806(3) 0.0279(11) Uani 1 1 d .
H22 H 0.0459 0.1577 0.3426 0.033 Uiso 1 1 calc R
C23 C 0.0784(5) 0.1414(2) 0.4967(3) 0.0436(14) Uani 1 1 d .
H23A H -0.0210 0.1505 0.5164 0.065 Uiso 1 1 calc R
H23B H 0.1403 0.1743 0.5071 0.065 Uiso 1 1 calc R
H23C H 0.1142 0.1102 0.5386 0.065 Uiso 1 1 calc R
C24 C -0.0352(4) 0.0770(2) 0.3587(4) 0.0406(13) Uani 1 1 d .
H24A H -0.0194 0.0453 0.4052 0.061 Uiso 1 1 calc R
H24B H -0.0262 0.0640 0.2879 0.061 Uiso 1 1 calc R
H24C H -0.1323 0.0923 0.3692 0.061 Uiso 1 1 calc R

loop_
_atom_site_aniso_label
_atom_site_aniso_U_11
_atom_site_aniso_U_22
_atom_site_aniso_U_33
_atom_site_aniso_U_23
_atom_site_aniso_U_13
_atom_site_aniso_U_12
Os 0.01755(8) 0.01630(8) 0.01121(7) -0.00016(8) -0.00003(5) 0.00156(8)
P1 0.0197(5) 0.0179(5) 0.0134(5) -0.0001(5) 0.0009(4) 0.0000(5)
P2 0.0185(5) 0.0180(6) 0.0128(5) 0.0006(4) -0.0002(4) 0.0030(4)
N 0.046(2) 0.021(2) 0.0061(17) -0.0006(14) -0.0014(15) 0.0127(18)
C1 0.029(2) 0.037(3) 0.012(2) 0.0019(19) 0.0029(18) 0.007(2)
C2 0.041(3) 0.035(3) 0.020(2) -0.003(2) -0.002(2) -0.004(2)
C3 0.034(3) 0.057(4) 0.018(2) -0.004(2) -0.003(2) 0.016(3)
C4 0.038(3) 0.031(3) 0.013(2) -0.0014(19) -0.0036(19) 0.014(2)
C5 0.042(3) 0.041(3) 0.007(2) -0.0035(19) -0.0029(19) 0.001(2)
C6 0.069(4) 0.031(3) 0.020(2) 0.001(2) 0.000(2) -0.011(3)
C7 0.026(2) 0.022(2) 0.021(2) -0.0054(18) 0.0017(18) 0.0040(19)
C8 0.041(3) 0.022(2) 0.028(3) -0.006(2) 0.003(2) 0.000(2)
C9 0.041(3) 0.036(3) 0.026(3) -0.010(2) 0.008(2) 0.006(2)
C10 0.020(2) 0.035(3) 0.014(2) -0.0012(18) 0.0022(17) 0.0072(19)
C11 0.022(2) 0.051(3) 0.036(3) -0.002(2) -0.009(2) -0.004(2)
C12 0.032(3) 0.060(4) 0.019(2) 0.002(2) -0.003(2) 0.012(3)
C13 0.027(2) 0.024(2) 0.016(2) 0.0042(18) 0.0005(18) -0.0021(19)
C14 0.027(2) 0.040(3) 0.028(3) 0.009(2) 0.004(2) -0.008(2)
C15 0.048(3) 0.026(3) 0.033(3) 0.008(2) -0.001(2) -0.010(2)
C16 0.019(2) 0.020(2) 0.020(2) 0.0051(17) -0.0012(17) 0.0045(18)
C17 0.040(3) 0.020(2) 0.032(3) 0.003(2) -0.006(2) -0.001(2)
C18 0.037(3) 0.030(3) 0.019(2) 0.0107(19) 0.001(2) 0.006(2)
C19 0.041(3) 0.024(2) 0.014(2) -0.0007(19) -0.0054(19) -0.004(2)
C20 0.056(3) 0.027(3) 0.028(3) -0.004(2) -0.008(2) -0.008(2)
C21 0.029(3) 0.038(3) 0.026(2) 0.005(2) -0.010(2) -0.010(2)
C22 0.028(2) 0.035(3) 0.020(2) 0.004(2) 0.0048(18) 0.016(2)
C23 0.052(3) 0.061(4) 0.018(2) 0.005(2) 0.010(2) 0.031(3)
C24 0.021(2) 0.060(4) 0.041(3) 0.018(3) 0.009(2) 0.004(2)

loop_
_atom_type_symbol
_atom_type_description
_atom_type_scat_dispersion_real
_atom_type_scat_dispersion_imag
_atom_type_scat_source
C C 0.0033 0.0016 'International Tables Vol C Tables 4.2.6.8 and 6.1.1.4'
H H 0.0000 0.0000 'International Tables Vol C Tables 4.2.6.8 and 6.1.1.4'
N N 0.0061 0.0033 'International Tables Vol C Tables 4.2.6.8 and 6.1.1.4'
P P 0.1023 0.0942 'International Tables Vol C Tables 4.2.6.8 and 6.1.1.4'
Os Os -1.2165 7.6030 'International Tables Vol C Tables 4.2.6.8 and 6.1.1.4'

loop_
_geom_angle_atom_site_label_1
_geom_angle_atom_site_label_2
_geom_angle_atom_site_label_3
_geom_angle
C1 Os N 36.10(15)
C1 Os P2 93.23(11)
N Os P2 94.09(8)
C1 Os P1 93.72(11)
N Os P1 93.71(8)
P2 Os P1 172.12(4)
C1 Os H01 138.4(13)
N Os H01 102.4(13)
P2 Os H01 92.4(14)
P1 Os H01 84.9(14)
C1 Os H02 151.1(12)
N Os H02 172.2(12)
P2 Os H02 88.5(12)
P1 Os H02 83.6(12)
H01 Os H02 70.2(17)
C1 Os H03 86.6(12)
N Os H03 122.6(12)
P2 Os H03 84.9(11)
P1 Os H03 91.8(11)
H01 Os H03 135.0(17)
H02 Os H03 64.8(16)
C13 P1 C10 101.99(18)
C13 P1 C7 100.30(19)
C10 P1 C7 109.03(18)
C13 P1 Os 116.09(13)
C10 P1 Os 113.49(13)
C7 P1 Os 114.50(13)
C22 P2 C19 103.01(19)
C22 P2 C16 107.88(19)
C19 P2 C16 100.35(18)
C22 P2 Os 113.12(13)
C19 P2 Os 115.40(14)
C16 P2 Os 115.61(13)
C1 N C5 123.5(4)
C1 N Os 66.7(2)
C5 N Os 169.8(3)
N C1 C2 121.1(4)
N C1 Os 77.2(2)
C2 C1 Os 161.7(4)
C3 C2 C1 117.2(4)
C3 C2 H2 121.4
C1 C2 H2 121.4
C2 C3 C4 120.5(4)
C2 C3 H3 119.7
C4 C3 H3 119.7
C5 C4 C3 119.6(4)
C5 C4 H4 120.2
C3 C4 H4 120.2
N C5 C4 118.1(4)
N C5 C6 119.4(4)
C4 C5 C6 122.5(4)
C5 C6 H6A 109.5
C5 C6 H6B 109.5
H6A C6 H6B 109.5
C5 C6 H6C 109.5
H6A C6 H6C 109.5
H6B C6 H6C 109.5
C8 C7 C9 109.2(3)
C8 C7 P1 115.8(3)
C9 C7 P1 115.5(3)
C8 C7 H7 105.0
C9 C7 H7 105.0
P1 C7 H7 105.0
C7 C8 H8A 109.5
C7 C8 H8B 109.5
H8A C8 H8B 109.5
C7 C8 H8C 109.5
H8A C8 H8C 109.5
H8B C8 H8C 109.5
C7 C9 H9A 109.5
C7 C9 H9B 109.5
H9A C9 H9B 109.5
C7 C9 H9C 109.5
H9A C9 H9C 109.5
H9B C9 H9C 109.5
C12 C10 C11 110.6(3)
C12 C10 P1 119.1(3)
C11 C10 P1 110.5(3)
C12 C10 H10 105.1
C11 C10 H10 105.1
P1 C10 H10 105.1
C10 C11 H11A 109.5
C10 C11 H11B 109.5
H11A C11 H11B 109.5
C10 C11 H11C 109.5
H11A C11 H11C 109.5
H11B C11 H11C 109.5
C10 C12 H12A 109.5
C10 C12 H12B 109.5
H12A C12 H12B 109.5
C10 C12 H12C 109.5
H12A C12 H12C 109.5
H12B C12 H12C 109.5
C15 C13 C14 109.7(3)
C15 C13 P1 110.3(3)
C14 C13 P1 112.9(3)
C15 C13 H13 107.9
C14 C13 H13 107.9
P1 C13 H13 107.9
C13 C14 H14A 109.5
C13 C14 H14B 109.5
H14A C14 H14B 109.5
C13 C14 H14C 109.5
H14A C14 H14C 109.5
H14B C14 H14C 109.5
C13 C15 H15A 109.5
C13 C15 H15B 109.5
H15A C15 H15B 109.5
C13 C15 H15C 109.5
H15A C15 H15C 109.5
H15B C15 H15C 109.5
C17 C16 C18 109.5(3)
C17 C16 P2 115.7(3)
C18 C16 P2 115.3(3)
C17 C16 H16 105.1
C18 C16 H16 105.1
P2 C16 H16 105.1
C16 C17 H17A 109.5
C16 C17 H17B 109.5
H17A C17 H17B 109.5
C16 C17 H17C 109.5
H17A C17 H17C 109.5
H17B C17 H17C 109.5
C16 C18 H18A 109.5
C16 C18 H18B 109.5
H18A C18 H18B 109.5
C16 C18 H18C 109.5
H18A C18 H18C 109.5
H18B C18 H18C 109.5
C21 C19 C20 110.0(4)
C21 C19 P2 113.1(3)
C20 C19 P2 109.1(3)
C21 C19 H19 108.2
C20 C19 H19 108.2
P2 C19 H19 108.2
C19 C20 H20A 109.5
C19 C20 H20B 109.5
H20A C20 H20B 109.5
C19 C20 H20C 109.5
H20A C20 H20C 109.5
H20B C20 H20C 109.5
C19 C21 H21A 109.5
C19 C21 H21B 109.5
H21A C21 H21B 109.5
C19 C21 H21C 109.5
H21A C21 H21C 109.5
H21B C21 H21C 109.5
C23 C22 C24 110.3(4)
C23 C22 P2 118.9(3)
C24 C22 P2 111.1(3)
C23 C22 H22 105.1
C24 C22 H22 105.1
P2 C22 H22 105.1
C22 C23 H23A 109.5
C22 C23 H23B 109.5
H23A C23 H23B 109.5
C22 C23 H23C 109.5
H23A C23 H23C 109.5
H23B C23 H23C 109.5
C22 C24 H24A 109.5
C22 C24 H24B 109.5
H24A C24 H24B 109.5
C22 C24 H24C 109.5
H24A C24 H24C 109.5
H24B C24 H24C 109.5

loop_
_geom_bond_atom_site_label_1
_geom_bond_atom_site_label_2
_geom_bond_distance
Os C1 2.045(4)
Os N 2.170(3)
Os P2 2.3384(12)
Os P1 2.3450(11)
Os H01 1.576(10)
Os H02 1.582(10)
Os H03 1.573(10)
P1 C13 1.856(4)
P1 C10 1.863(4)
P1 C7 1.870(4)
P2 C22 1.863(4)
P2 C19 1.870(4)
P2 C16 1.870(4)
N C1 1.312(5)
N C5 1.359(5)
C1 C2 1.415(6)
C2 C3 1.361(6)
C2 H2 0.9300
C3 C4 1.423(6)
C3 H3 0.9300
C4 C5 1.375(6)
C4 H4 0.9300
C5 C6 1.472(6)
C6 H6A 0.9600
C6 H6B 0.9600
C6 H6C 0.9600
C7 C8 1.523(5)
C7 C9 1.535(5)
C7 H7 0.9800
C8 H8A 0.9600
C8 H8B 0.9600
C8 H8C 0.9600
C9 H9A 0.9600
C9 H9B 0.9600
C9 H9C 0.9600
C10 C12 1.527(5)
C10 C11 1.538(5)
C10 H10 0.9800
C11 H11A 0.9600
C11 H11B 0.9600
C11 H11C 0.9600
C12 H12A 0.9600
C12 H12B 0.9600
C12 H12C 0.9600
C13 C15 1.530(5)
C13 C14 1.543(5)
C13 H13 0.9800
C14 H14A 0.9600
C14 H14B 0.9600
C14 H14C 0.9600
C15 H15A 0.9600
C15 H15B 0.9600
C15 H15C 0.9600
C16 C17 1.536(5)
C16 C18 1.543(5)
C16 H16 0.9800
C17 H17A 0.9600
C17 H17B 0.9600
C17 H17C 0.9600
C18 H18A 0.9600
C18 H18B 0.9600
C18 H18C 0.9600
C19 C21 1.526(6)
C19 C20 1.543(6)
C19 H19 0.9800
C20 H20A 0.9600
C20 H20B 0.9600
C20 H20C 0.9600
C21 H21A 0.9600
C21 H21B 0.9600
C21 H21C 0.9600
C22 C23 1.544(5)
C22 C24 1.545(6)
C22 H22 0.9800
C23 H23A 0.9600
C23 H23B 0.9600
C23 H23C 0.9600
C24 H24A 0.9600
C24 H24B 0.9600
C24 H24C 0.9600
